data_7022066
loop_
_publ_author_name
'Mukherjee, Tirtha'
'Costa Pessoa, Jo\~ao'
'Kumar, Amit'
'Sarkar, Asit R.'

_publ_section_title
;
 Synthesis, structure, magnetic properties and biological activity of
 supramolecular copper(II) and nickel(II) complexes with a Schiff base
 ligand derived from vitamin B6.
;
_journal_issue 7
_journal_name_full 'Dalton transactions (Cambridge, England : 2003)'
_journal_page_first 2594
_journal_page_last 2607
_journal_paper_doi 10.1039/c2dt31575k
_journal_volume 42
_journal_year 2013
_chemical_formula_moiety 'C23 H31 N5 Ni O4, 2(H2 O)'
_chemical_formula_sum 'C23 H35 N5 Ni O6'
_chemical_formula_weight 536.25
_space_group_IT_number 15
_symmetry_cell_setting monoclinic
_symmetry_space_group_name_Hall '-C 2yc'
_symmetry_space_group_name_H-M 'C 1 2/c 1'
_atom_sites_solution_hydrogens difmap
_atom_sites_solution_primary direct
_atom_sites_solution_secondary difmap
_audit_creation_method 'CRYSTALS (Betteridge et al., 2003)'
_cell_angle_alpha 90
_cell_angle_beta 118.618(8)
_cell_angle_gamma 90
_cell_formula_units_Z 4
_cell_length_a 22.768(4)
_cell_length_b 7.0751(10)
_cell_length_c 18.218(3)
_cell_measurement_reflns_used 432
_cell_measurement_temperature 293
_cell_measurement_theta_max 23.66
_cell_measurement_theta_min 5.04
_cell_volume 2576.1(7)
_computing_cell_refinement 'SMART 5.628 (Bruker, 2003)'
_computing_data_collection 'SMART 5.628 (Bruker, 2003)'
_computing_data_reduction 'SAINT 6.45 ( Bruker, 2003)'
_computing_molecular_graphics 'DIAMOND 3.0(Brandenburg,199)'
_computing_publication_material 'CRYSTALS (Betteridge et al., 2003)'
_computing_structure_refinement 'CRYSTALS (Betteridge et al., 2003)'
_computing_structure_solution 'SIR92 (Altomare et al., 1994)'
_diffrn_ambient_temperature 293
_diffrn_measured_fraction_theta_full 0.996
_diffrn_measured_fraction_theta_max 0.996
_diffrn_measurement_device_type 'Bruker SMART APEX CCD'
_diffrn_measurement_method '\j-\w scans'
_diffrn_radiation_monochromator graphite
_diffrn_radiation_source 'fine-focus sealed tube'
_diffrn_radiation_type MoK\a
_diffrn_radiation_wavelength 0.71073
_diffrn_reflns_av_R_equivalents 0.066
_diffrn_reflns_limit_h_max 27
_diffrn_reflns_limit_h_min -27
_diffrn_reflns_limit_k_max 8
_diffrn_reflns_limit_k_min -8
_diffrn_reflns_limit_l_max 21
_diffrn_reflns_limit_l_min -21
_diffrn_reflns_number 14273
_diffrn_reflns_theta_full 25.265
_diffrn_reflns_theta_max 25.265
_diffrn_reflns_theta_min 2.038
_exptl_absorpt_coefficient_mu 0.800
_exptl_absorpt_correction_T_max 0.9450
_exptl_absorpt_correction_T_min 0.9091
_exptl_absorpt_correction_type empirical
_exptl_absorpt_process_details 'SADABS (Bruker, 2008)'
_exptl_crystal_colour green
_exptl_crystal_density_diffrn 1.383
_exptl_crystal_density_method 'not measured'
_exptl_crystal_description rectangular
_exptl_crystal_F_000 1136
_exptl_crystal_size_max 0.17
_exptl_crystal_size_mid 0.12
_exptl_crystal_size_min 0.07
_refine_diff_density_max 0.66
_refine_diff_density_min -0.61
_refine_ls_extinction_method none
_refine_ls_goodness_of_fit_ref 1.0490
_refine_ls_hydrogen_treatment constr
_refine_ls_matrix_type full
_refine_ls_number_parameters 173
_refine_ls_number_reflns 2320
_refine_ls_number_restraints 0
_refine_ls_restrained_S_all 1.0490
_refine_ls_R_factor_all 0.0605
_refine_ls_R_factor_gt 0.0494
_refine_ls_shift/su_max 0.0001899
_refine_ls_shift/su_mean 0.0000176
_refine_ls_structure_factor_coef Fsqd
_refine_ls_weighting_details
;
Method= Modified Sheldrick
w=1/[\s^2^(F^2^) + ( 0.08P)^2^ +10.49P], where P=(max(Fo^2^,0) + 2Fc^2^)/3
;
_refine_ls_weighting_scheme calc
_refine_ls_wR_factor_gt 0.1439
_refine_ls_wR_factor_ref 0.1531
_reflns_number_gt 1950
_reflns_number_total 2322
_reflns_threshold_expression I>2.0\s(I)
_cod_data_source_file c2dt31575k.txt
_cod_data_source_block 2
_cod_original_sg_symbol_H-M 'C 2/c'
_cod_database_code 7022066

loop_
_symmetry_equiv_pos_as_xyz
x,y,z
-x,-y,-z
x+1/2,y+1/2,z
-x+1/2,-y+1/2,-z
-x,y,-z+1/2
x,-y,z+1/2
-x+1/2,y+1/2,-z+1/2
x+1/2,-y+1/2,z+1/2

loop_
_atom_site_label
_atom_site_type_symbol
_atom_site_fract_x
_atom_site_fract_y
_atom_site_fract_z
_atom_site_U_iso_or_equiv
_atom_site_occupancy
_atom_site_adp_type
_atom_site_refinement_flags_posn
_atom_site_refinement_flags_adp
_atom_site_disorder_assembly
_atom_site_disorder_group
Ni1 Ni 0.5000 0.69035(10) 0.2500 0.0272 1.0000 Uani S T . .
O2 O 0.55714(14) 0.7804(4) 0.36458(17) 0.0334 1.0000 Uani . . . .
C3 C 0.6183(2) 0.8510(5) 0.3970(2) 0.0270 1.0000 Uani . . . .
C4 C 0.65893(19) 0.8435(5) 0.3590(2) 0.0265 1.0000 Uani . . . .
C5 C 0.63817(19) 0.7564(5) 0.2780(2) 0.0264 1.0000 Uani . . . .
N6 N 0.57930(17) 0.6919(5) 0.2299(2) 0.0302 1.0000 Uani . . . .
C7 C 0.5680(2) 0.5915(6) 0.1542(2) 0.0345 1.0000 Uani . . . .
C8 C 0.5619(2) 0.3786(7) 0.1650(3) 0.0460 1.0000 Uani . . . .
C9 C 0.5574(4) 0.3161(14) 0.2429(6) 0.0410 0.5000 Uani . . 1 1
C10 C 0.4984(5) 0.3278(13) 0.1731(6) 0.0412 0.5000 Uani D . 1 1
N11 N 0.5000 0.3942(7) 0.2500 0.0340 1.0000 Uani S T . .
C12 C 0.4362(4) 0.3258(13) 0.1732(6) 0.0420 0.5000 Uani . . . .
C13 C 0.72459(19) 0.9185(5) 0.4034(2) 0.0256 1.0000 Uani . . . .
C14 C 0.7444(2) 0.9996(5) 0.4805(2) 0.0291 1.0000 Uani . . . .
N15 N 0.70445(17) 1.0122(5) 0.51576(19) 0.0302 1.0000 Uani . . . .
C16 C 0.6437(2) 0.9422(6) 0.4763(2) 0.0293 1.0000 Uani . . . .
C17 C 0.5999(2) 0.9586(7) 0.5165(3) 0.0375 1.0000 Uani . . . .
C18 C 0.7730(2) 0.9138(6) 0.3692(2) 0.0313 1.0000 Uani . . . .
O19 O 0.75064(15) 1.0227(4) 0.29466(17) 0.0352 1.0000 Uani . . . .
O20 O 0.77714(14) 1.1337(4) 0.67841(16) 0.0324 1.0000 Uani . . . .
H51 H 0.6698 0.7482 0.2595 0.0318 1.0000 Uiso R . . .
H72 H 0.6040 0.6151 0.1423 0.0407 1.0000 Uiso R . . .
H71 H 0.5267 0.6366 0.1092 0.0404 1.0000 Uiso R . . .
H141 H 0.7877 1.0489 0.5101 0.0343 1.0000 Uiso R . . .
H171 H 0.6239 1.0278 0.5670 0.0559 1.0000 Uiso R . . .
H172 H 0.5591 1.0237 0.4818 0.0560 1.0000 Uiso R . . .
H173 H 0.5902 0.8358 0.5294 0.0559 1.0000 Uiso R . . .
H182 H 0.8150 0.9703 0.4117 0.0376 1.0000 Uiso R . . .
H181 H 0.7810 0.7835 0.3583 0.0378 1.0000 Uiso R . . .
H201 H 0.7743 1.0802 0.7164 0.0484 1.0000 Uiso R . . .
H202 H 0.7539 1.0989 0.6302 0.0485 1.0000 Uiso R . . .
H191 H 0.7330 1.1220 0.2971 0.0530 1.0000 Uiso R . . .
H121 H 0.3979 0.3754 0.1746 0.0505 0.5000 Uiso DR . . .
H122 H 0.4367 0.3735 0.1241 0.0505 0.5000 Uiso R . . .
H123 H 0.4353 0.1940 0.1721 0.0505 0.5000 Uiso R . . .
H101 H 0.4943 0.1924 0.1722 0.0492 0.5000 Uiso R . 1 1
H102 H 0.4605 0.3797 0.1278 0.0492 0.5000 Uiso DR . 1 1
H91 H 0.5975 0.3541 0.2914 0.0494 0.5000 Uiso R . 1 1
H92 H 0.5543 0.1818 0.2426 0.0494 0.5000 Uiso R . 1 1
H81 H 0.6006 0.3368 0.2134 0.0550 1.0000 Uiso R . . .
H82 H 0.5595 0.3137 0.1172 0.0550 1.0000 Uiso R . . .

loop_
_atom_site_aniso_label
_atom_site_aniso_U_11
_atom_site_aniso_U_22
_atom_site_aniso_U_33
_atom_site_aniso_U_23
_atom_site_aniso_U_13
_atom_site_aniso_U_12
Ni1 0.0294(4) 0.0296(4) 0.0223(4) 0.0000 0.0122(3) 0.0000
O2 0.0336(16) 0.0404(17) 0.0286(14) -0.0070(12) 0.0169(12) -0.0067(13)
C3 0.035(2) 0.0219(19) 0.0195(17) 0.0020(14) 0.0095(16) 0.0011(16)
C4 0.031(2) 0.0216(19) 0.0250(18) 0.0052(15) 0.0124(16) 0.0037(15)
C5 0.032(2) 0.0243(19) 0.0248(18) 0.0013(15) 0.0147(17) 0.0013(16)
N6 0.0342(19) 0.0304(18) 0.0274(16) -0.0020(14) 0.0157(15) 0.0019(15)
C7 0.032(2) 0.046(3) 0.028(2) -0.0122(18) 0.0162(17) -0.0021(19)
C8 0.052(3) 0.040(3) 0.054(3) -0.021(2) 0.031(2) -0.003(2)
C9 0.032(5) 0.037(5) 0.051(5) -0.005(4) 0.018(4) -0.004(4)
C10 0.044(5) 0.032(5) 0.046(5) -0.008(4) 0.021(4) -0.002(4)
N11 0.029(3) 0.031(3) 0.037(3) 0.0000 0.013(2) 0.0000
C12 0.035(5) 0.031(5) 0.049(5) -0.002(4) 0.012(4) 0.000(4)
C13 0.032(2) 0.0213(19) 0.0230(17) 0.0037(14) 0.0131(16) 0.0022(16)
C14 0.035(2) 0.0263(19) 0.0227(18) 0.0029(15) 0.0110(17) -0.0034(17)
N15 0.042(2) 0.0267(17) 0.0212(15) 0.0006(13) 0.0149(15) -0.0020(15)
C16 0.038(2) 0.027(2) 0.0238(18) 0.0038(16) 0.0155(17) 0.0028(17)
C17 0.043(3) 0.047(3) 0.028(2) -0.0031(19) 0.0213(19) 0.001(2)
C18 0.036(2) 0.032(2) 0.0267(19) 0.0021(17) 0.0162(17) -0.0022(18)
O19 0.0550(19) 0.0297(15) 0.0304(14) 0.0017(12) 0.0282(14) 0.0013(13)
O20 0.0434(17) 0.0308(15) 0.0225(13) -0.0009(11) 0.0154(12) -0.0032(12)

loop_
_atom_type_symbol
_atom_type_description
_atom_type_scat_dispersion_real
_atom_type_scat_dispersion_imag
_atom_type_scat_source
C C 0.0033 0.0016 'International Tables Vol C 4.2.6.8 and 6.1.1.4'
H H 0.0000 0.0000 'International Tables Vol C 4.2.6.8 and 6.1.1.4'
N N 0.0061 0.0033 'International Tables Vol C 4.2.6.8 and 6.1.1.4'
O O 0.0106 0.0060 'International Tables Vol C 4.2.6.8 and 6.1.1.4'
Ni Ni 0.3393 1.1124 'International Tables Vol C 4.2.6.8 and 6.1.1.4'

loop_
_geom_angle_atom_site_label_1
_geom_angle_atom_site_label_2
_geom_angle_site_symmetry_3
_geom_angle
_geom_angle_site_symmetry_1
_geom_angle_atom_site_label_3
_geom_angle_publ_flag
N6 Ni1 O2 89.77(12) 5_655 5_655 yes
N6 Ni1 O2 90.02(12) 5_655 . yes
O2 Ni1 O2 142.12(18) 5_655 . yes
N6 Ni1 N6 179.4(2) 5_655 . yes
O2 Ni1 N6 90.02(12) 5_655 . yes
O2 Ni1 N6 89.77(12) . . yes
N6 Ni1 N11 90.32(10) 5_655 . yes
O2 Ni1 N11 108.94(9) 5_655 . yes
O2 Ni1 N11 108.94(9) . . yes
N6 Ni1 N11 90.32(10) . . yes
Ni1 O2 C3 128.1(2) . . yes
O2 C3 C4 124.8(3) . . yes
O2 C3 C16 116.9(3) . . yes
C4 C3 C16 118.4(4) . . yes
C3 C4 C5 123.3(4) . . yes
C3 C4 C13 118.1(3) . . yes
C5 C4 C13 118.6(3) . . yes
C4 C5 N6 124.7(4) . . yes
C4 C5 H51 117.5 . . no
N6 C5 H51 117.8 . . no
C5 N6 Ni1 127.9(3) . . yes
C5 N6 C7 118.1(3) . . yes
Ni1 N6 C7 113.8(3) . . yes
N6 C7 C8 110.0(3) . . yes
N6 C7 H72 110.3 . . no
C8 C7 H72 110.0 . . no
N6 C7 H71 107.6 . . no
C8 C7 H71 108.9 . . no
H72 C7 H71 110.1 . . no
C7 C8 C9 116.9(5) . . yes
C7 C8 C10 112.5(5) . . yes
C9 C8 C10 51.2(5) . . yes
C7 C8 H81 116.6 . . no
C9 C8 H81 126.1 . . no
C10 C8 H81 101.7 . . no
C7 C8 H82 116.9 . . no
C9 C8 H82 98.8 . . no
C10 C8 H82 130.1 . . no
H81 C8 H82 61.3 . . no
C8 C9 N11 115.2(7) . . yes
C8 C9 H92 119.2 . . no
N11 C9 H92 106.6 . . no
C8 C9 H91 109.0 . . no
N11 C9 H91 109.3 . . no
H92 C9 H91 95.5 . . no
C8 C10 N11 114.7(6) . . yes
C8 C10 H101 106.3 . . no
N11 C10 H101 106.3 . . no
C8 C10 H102 111.3 . . no
N11 C10 H102 109.7 . . no
H101 C10 H102 108.1 . . no
C12 N11 C9 58.2(5) 5_655 . yes
C12 N11 C9 107.0(5) 5_655 5_655 yes
C9 N11 C9 136.1(8) . 5_655 yes
C12 N11 C10 110.5(6) 5_655 . yes
C9 N11 C10 54.1(5) . . yes
C9 N11 C10 110.3(5) 5_655 . yes
C12 N11 C10 56.4(5) 5_655 5_655 yes
C9 N11 C10 110.3(5) . 5_655 yes
C9 N11 C10 54.1(5) 5_655 5_655 yes
C10 N11 C10 142.5(8) . 5_655 yes
C12 N11 Ni1 108.4(4) 5_655 . yes
C9 N11 Ni1 111.9(4) . . yes
C9 N11 Ni1 111.9(4) 5_655 . yes
C10 N11 Ni1 108.8(4) . . yes
C10 N11 Ni1 108.8(4) 5_655 . yes
C12 N11 C12 143.2(8) 5_655 . yes
C9 N11 C12 107.0(5) . . yes
C9 N11 C12 58.2(5) 5_655 . yes
C10 N11 C12 56.4(5) . . yes
C10 N11 C12 110.5(6) 5_655 . yes
Ni1 N11 C12 108.4(4) . . yes
N11 C12 H123 97.2 . . no
N11 C12 H121 109.0 . . no
H123 C12 H121 115.2 . . no
N11 C12 H122 110.8 . . no
H123 C12 H122 112.5 . . no
H121 C12 H122 111.3 . . no
C4 C13 C14 118.5(3) . . yes
C4 C13 C18 122.5(3) . . yes
C14 C13 C18 119.0(4) . . yes
C13 C14 N15 123.3(4) . . yes
C13 C14 H141 118.9 . . no
N15 C14 H141 117.9 . . no
C14 N15 C16 119.3(3) . . yes
C3 C16 N15 122.3(4) . . yes
C3 C16 C17 119.2(4) . . yes
N15 C16 C17 118.5(3) . . yes
C16 C17 H171 107.8 . . no
C16 C17 H172 112.3 . . no
H171 C17 H172 108.5 . . no
C16 C17 H173 109.7 . . no
H171 C17 H173 108.8 . . no
H172 C17 H173 109.6 . . no
C13 C18 O19 112.6(3) . . yes
C13 C18 H182 107.1 . . no
O19 C18 H182 107.4 . . no
C13 C18 H181 110.4 . . no
O19 C18 H181 109.4 . . no
H182 C18 H181 109.8 . . no
C18 O19 H191 111.8 . . no
H201 O20 H202 119.8 . . no

loop_
_geom_bond_atom_site_label_1
_geom_bond_atom_site_label_2
_geom_bond_distance
_geom_bond_site_symmetry_2
_geom_bond_publ_flag
Ni1 N6 2.006(3) 5_655 yes
Ni1 O2 1.963(3) 5_655 yes
Ni1 O2 1.963(3) . yes
Ni1 N6 2.006(3) . yes
Ni1 N11 2.095(5) . yes
O2 C3 1.322(5) . yes
C3 C4 1.397(6) . yes
C3 C16 1.427(5) . yes
C4 C5 1.454(5) . yes
C4 C13 1.418(6) . yes
C5 N6 1.283(5) . yes
C5 H51 0.931 . no
N6 C7 1.462(5) . yes
C7 C8 1.534(7) . yes
C7 H72 0.957 . no
C7 H71 0.959 . no
C8 C9 1.535(11) . yes
C8 C10 1.563(10) . yes
C8 H81 0.944 . no
C8 H82 0.958 . no
C9 N11 1.481(9) . yes
C9 H92 0.950 . no
C9 H91 0.965 . no
C10 N11 1.462(9) . yes
C10 H101 0.960 . no
C10 H102 0.940 . no
N11 C12 1.535(9) 5_655 yes
N11 C12 1.535(9) . yes
C12 H123 0.930 . no
C12 H121 0.949 . no
C12 H122 0.951 . no
C13 C14 1.378(5) . yes
C13 C18 1.505(5) . yes
C14 N15 1.345(5) . yes
C14 H141 0.936 . no
N15 C16 1.313(5) . yes
C16 C17 1.497(5) . yes
C17 H171 0.951 . no
C17 H172 0.954 . no
C17 H173 0.954 . no
C18 O19 1.426(5) . yes
C18 H182 0.982 . no
C18 H181 0.978 . no
O19 H191 0.821 . no
O20 H201 0.817 . no
O20 H202 0.816 . no

loop_
_geom_hbond_atom_site_label_D
_geom_hbond_atom_site_label_H
_geom_hbond_atom_site_label_A
_geom_hbond_site_symmetry_A
_geom_hbond_angle_DHA
_geom_hbond_distance_DH
_geom_hbond_distance_HA
_geom_hbond_distance_DA
_geom_hbond_publ_flag
O20 H201 O19 6_575 168.67(12) 0.817 1.895 2.701(8) yes
O20 H202 N15 . 176.00(13) 0.816 1.935 2.750(8) yes
O19 H191 O20 4_676 160.97(13) 0.821 1.827 2.617(8) yes
